data_2000068
_publ_section_title
;
 Preparation and crystal-structure of hexas (isopropylammonium)
 decavanadate tetrahydrate
;

loop_
_publ_author_name
'Averbuch-Pouchot, M. T.'
'Durif, A.'

_journal_name_full
;
 European Journal of Solid State and Inorganic Chemistry
;
_journal_coden_ASTM EJSCE5
_journal_issue 5
_journal_page_first 351
_journal_page_last 361
_journal_volume 31
_journal_year 1994
_chemical_formula_sum 'C18 H68 N6 O32 V10'
_space_group_IT_number 15
_symmetry_cell_setting monoclinic
_symmetry_space_group_name_Hall '-C 2yc'
_symmetry_space_group_name_H-M 'C 1 2/c 1'
_cell_angle_alpha 90
_cell_angle_beta 112.54(2)
_cell_angle_gamma 90
_cell_formula_units_Z 4
_cell_length_a 25.475(5)
_cell_length_b 10.767(2)
_cell_length_c 19.046(4)
_cell_volume 4825.056
_diffrn_ambient_temperature ?
_exptl_crystal_colour orange
_exptl_crystal_density_diffrn 1.913
_refine_ls_R_factor_gt 0.029
_refine_ls_wR_factor_gt 0.029
_cod_original_sg_symbol_H-M 'C 2/c'
_cod_database_code 2000068

loop_
_symmetry_equiv_pos_site_id
_symmetry_equiv_pos_as_xyz
1 x,y,z
2 -x,y,1/2-z
3 1/2+x,1/2+y,z
4 1/2-x,1/2+y,1/2-z
5 -x,-y,-z
6 x,-y,-1/2+z
7 -1/2-x,-1/2-y,-z
8 -1/2+x,-1/2-y,-1/2+z

loop_
_atom_site_label
_atom_site_type_symbol
_atom_site_fract_x
_atom_site_fract_y
_atom_site_fract_z
V1 V 0.79831(2) 0.20890(5) 0.58250(3)
V2 V 0.88801(2) 0.21613(6) 0.51002(3)
V3 V 0.68604(2) 0.05085(6) 0.50124(3)
V4 V 0.70268(2) 0.20889(6) 0.64393(3)
V5 V 0.77985(2) 0.05200(6) 0.43584(3)
O1 O 0.7886(1) 0.1855(2) 0.6649(1)
O2 O 0.8678(1) 0.1888(2) 0.6025(1)
O3 O 0.77204(9) 0.0519(2) 0.5362(1)
O4 O 0.80049(9) 0.3884(2) 0.5884(1)
O5 O 0.78929(8) 0.2514(2) 0.4696(1)
O6 O 0.6287(1) 0.2465(2) 0.5904(1)
O7 O 0.9544(1) 0.1873(3) 0.5448(2)
O8 O 0.6758(1) -0.0945(3) 0.4800(2)
O9 O 0.8838(1) 0.3837(3) 0.5328(1)
O10 O 0.69565(9) 0.0506(2) 0.6029(1)
O11 O 0.7227(1) 0.3793(2) 0.6530(1)
O12 O 0.7065(1) 0.1827(3) 0.7294(1)
O13 O 0.7670(1) -0.0930(2) 0.4140(2)
O14 O 0.85638(9) 0.0548(3) 0.4834(1)
O15 O 0.1943(2) 0.1835(3) 0.3965(2)
O16 O 0.3157(1) 0.1856(3) 0.3504(2)
N1 N 0.3219(1) 0.5488(3) 0.2373(2)
N2 N 0.1581(1) 0.5419(4) 0.2610(2)
N3 N 0.3835(1) 0.3012(3) 0.4979(2)
C1 C 0.3845(2) 0.5479(4) 0.2826(2)
C2 C 0.4160(2) 0.5332(6) 0.2306(2)
C3 C 0.3974(2) 0.4477(6) 0.3419(3)
C4 C 0.0969(2) 0.5038(5) 0.2238(3)
C5 C 0.0862(2) 0.4073(6) 0.2736(4)
C6 C 0.0600(3) 0.6132(7) 0.2104(5)
C7 C 0.4454(2) 0.2736(4) 0.5174(2)
C8 C 0.4544(2) 0.1367(5) 0.5169(4)
C9 C 0.4795(3) 0.3316(8) 0.5911(4)
H1 H 0.209(2) 0.135(6) 0.425(3)
H2 H 0.209(3) 0.259(7) 0.407(4)
H3 H 0.315(2) 0.131(6) 0.381(3)
H4 H 0.291(2) 0.234(6) 0.347(3)
H5 H 0.307(2) 0.472(6) 0.220(3)
H6 H 0.318(2) 0.601(5) 0.202(3)
H7 H 0.304(2) 0.568(6) 0.262(3)
H8 H 0.167(2) 0.567(5) 0.314(3)
H9 H 0.167(2) 0.596(6) 0.239(3)
H10 H 0.180(2) 0.469(6) 0.259(3)
H11 H 0.373(2) 0.266(6) 0.531(3)
H12 H 0.360(2) 0.269(6) 0.444(3)
H13 H 0.376(2) 0.394(6) 0.486(3)
H14 H 0.392(2) 0.631(6) 0.313(3)
H15 H 0.404(2) 0.600(6) 0.185(3)
H16 H 0.405(2) 0.467(6) 0.206(3)
H17 H 0.457(2) 0.535(6) 0.259(3)
H18 H 0.378(2) 0.363(6) 0.316(3)
H19 H 0.441(2) 0.433(6) 0.367(3)
H20 H 0.376(3) 0.484(7) 0.372(4)
H21 H 0.082(2) 0.470(6) 0.165(3)
H22 H 0.055(2) 0.372(6) 0.257(3)
H23 H 0.095(2) 0.433(6) 0.325(3)
H24 H 0.115(3) 0.350(6) 0.274(3)
H25 H 0.029(2) 0.597(6) 0.184(3)
H26 H 0.070(3) 0.695(7) 0.184(3)
H27 H 0.082(3) 0.663(7) 0.277(4)
H28 H 0.456(2) 0.323(6) 0.479(3)
H29 H 0.431(3) 0.126(6) 0.465(3)
H30 H 0.487(2) 0.130(6) 0.520(3)
H31 H 0.444(3) 0.076(6) 0.540(3)
H32 H 0.524(2) 0.306(6) 0.608(3)
H33 H 0.472(3) 0.327(7) 0.640(3)
H34 H 0.478(2) 0.431(6) 0.574(3)
O5F* O 0.71071(8) 0.2486(2) 0.5304(1)
O6F* O 0.8713(1) 0.2535(2) 0.4096(1)
O4F* O 0.69951(9) 0.1116(2) 0.4116(1)
O9F* O 0.6162(1) 0.1163(3) 0.4672(1)
O11F* O 0.7773(1) 0.1207(2) 0.3470(1)
V3F* V 0.81396(2) 0.44915(6) 0.49876(3)
V5F* V 0.72015(2) 0.44800(6) 0.56416(3)
V1F* V 0.70169(2) 0.29110(5) 0.41750(3)
V4F* V 0.79732(2) 0.29111(6) 0.35607(3)
V2F* V 0.61199(2) 0.28387(6) 0.48998(3)
O3F* O 0.72796(9) 0.4481(2) 0.4638(1)
O8F* O 0.8242(1) 0.5945(3) 0.5200(2)
O10F* O 0.80435(9) 0.4494(2) 0.3971(1)
O13F* O 0.7330(1) 0.5930(2) 0.5860(2)
O14F* O 0.64362(9) 0.4452(3) 0.5166(1)
O1F* O 0.7114(1) 0.3145(2) 0.3351(1)
O2F* O 0.6322(1) 0.3112(2) 0.3975(1)
O12F* O 0.7935(1) 0.3173(3) 0.2706(1)
O7F* O 0.5456(1) 0.3127(3) 0.4552(2)

loop_
_atom_type_symbol
_atom_type_radius_bond
C 0.68
H 0.23
N 0.68
O 0.68
V 1.31
